data_2010402
loop_
_publ_author_name
'Benali-Cherif, N.'
'Pierrot, M.'
'Baudrion, C.'
'Aune, J.P.'

_publ_section_title
;
 2,4'-Bithiazole and Bis(2,4'-bithiazole)bis(dimethyl
 sulfoxide)copper(II) Diperchlorate
;
_journal_issue 1
_journal_name_full 'Acta Crystallographica Section C'
_journal_page_first 72
_journal_page_last 75
_journal_paper_doi 10.1107/S0108270194002970
_journal_volume 51
_journal_year 1995
_chemical_formula_moiety 'C16 H20 Cl2 Cu1 N4 O10 S6'
_chemical_formula_sum 'C16 H20 Cl2 Cu N4 O10 S6'
_chemical_formula_weight 755.19
_symmetry_cell_setting monoclinic
_symmetry_space_group_name_Hall '-C 2yc'
_symmetry_space_group_name_H-M 'C 1 2/c 1'
_atom_type_scat_source IntTabIV
_cell_angle_alpha 90.
_cell_angle_beta 97.93(2)
_cell_angle_gamma 90.
_cell_formula_units_Z 4
_cell_length_a 19.249(2)
_cell_length_b 10.073(2)
_cell_length_c 14.7010(10)
_cell_measurement_reflns_used 25
_cell_measurement_temperature 293
_cell_measurement_theta_max 16
_cell_measurement_theta_min 14
_cell_volume 2823.2(7)
_diffrn_measurement_device 'Enraf-Noinus CAD-4'
_diffrn_measurement_method \q/2\q
_diffrn_radiation_type MoK\a
_diffrn_radiation_wavelength 0.71069
_diffrn_reflns_limit_h_max 22
_diffrn_reflns_limit_h_min 0
_diffrn_reflns_limit_k_max 11
_diffrn_reflns_limit_k_min 0
_diffrn_reflns_limit_l_max 16
_diffrn_reflns_limit_l_min -16
_diffrn_reflns_number 2463
_diffrn_reflns_theta_max 25
_diffrn_standards_decay_% <1
_diffrn_standards_interval_count 400
_diffrn_standards_interval_time 60
_diffrn_standards_number 2
_exptl_absorpt_coefficient_mu 1.44
_exptl_absorpt_correction_type none
_exptl_crystal_colour green
_exptl_crystal_density_diffrn 1.767
_exptl_crystal_description 'Crystal shape'
_exptl_crystal_size_max 0.3
_exptl_crystal_size_mid 0.3
_exptl_crystal_size_min 0.3
_refine_diff_density_max 0.35
_refine_diff_density_min -0.33
_refine_ls_goodness_of_fit_obs 2.34
_refine_ls_hydrogen_treatment noref
_refine_ls_number_parameters 186
_refine_ls_number_reflns 1891
_refine_ls_R_factor_obs 0.076
_refine_ls_shift/esd_max 0.02
_refine_ls_structure_factor_coef F
_refine_ls_weighting_details 'w = 1/\s^2^'
_refine_ls_weighting_scheme calc
_refine_ls_wR_factor_obs 0.077
_reflns_number_observed 1891
_reflns_number_total 2167
_reflns_observed_criterion F>3\s(F)
_cod_data_source_file pa1079.cif
_cod_data_source_block pa1079b
_cod_depositor_comments
;
The following automatic conversions were performed:

'_refine_ls_weighting_scheme' value '1/\s^2^' was changed to 'calc'.
New tag '_refine_ls_weighting_details' was created. The value of the
new tag was set to 'w = 1/\s^2^'.

Automatic conversion script
Id: cif_fix_values 3143 2015-03-26 13:38:13Z robertas 
;
_cod_original_cell_volume 2838.5(4)
_cod_original_sg_symbol_H-M 'C 2/c'
_cod_original_formula_sum 'C16 H20 Cl2 Cu1 N4 O10 S6'
_cod_database_code 2010402

loop_
_atom_site_label
_atom_site_fract_x
_atom_site_fract_y
_atom_site_fract_z
Cu .5000 -.00520(10) .2500
S/C1 .6158(2) .1616(3) .0403(2)
S/C1' .5532(2) -.3209(3) .0528(2)
N .5452(3) .1232(6) .1717(4)
N' .5286(3) -.1359(6) .1580(4)
C4 .5632(4) .2550(8) .1764(5)
C4' .5622(4) -.0779(8) .0924(5)
S/C2 .6025(2) .3070(5) .1012(3)
S/C2' .5869(2) -.1697(4) .0186(3)
C2 .5715(4) .0648(8) .1012(5)
C2' .5207(5) -.2659(8) .1417(6)
S1 .32230(10) .0095(2) .1969(2)
O5 .3877(3) .0006(6) .1515(4)
C6 .2888(5) -.15470(10) .1961(9)
C7 .2548(5) .0815(7) .1155(8)
Cl .35810(10) .5072(2) .6366(5)
O1 .3705(8) .4673(8) .7241(6)
O2 .3541(6) .4145(8) .5711(6)
O3 .3489(7) .63670(10) .6135(7)
O4 .2829(8) .5236(8) .63667(7)
H2' .4947 -.3245 .1817
H4 .5530 .3127 .2297
H6 .2438 -.1559 .2265
H7 .2109 .0863 .1401
H66 .2768 -.1889 .1330
H77 .2708 .1673 .0943
H666 .3232 -.2156 .2324
H777 .2482 .0178 .0590

loop_
_geom_angle_atom_site_label_1
_geom_angle_atom_site_label_2
_geom_angle_atom_site_label_3
_geom_angle
_geom_angle_publ_flag
N Cu N' 81.5(3) yes
N Cu O5 93.4(2) yes
N' Cu O5 85.1(2) yes
C4 N C2 109.9(7) yes
C6 S1 C7 97.7(4) yes
C6 S1 O5 105.7(6) yes
C7 S1 O5 107.4(3) yes
N' C2' S/C1' 115.6(7) yes
C2' N' C4' 110.1(7) yes
S/C2 S/C1 C2 95.3(4) no
S/C1 C2 N 116.0(7) no
S/C1 S/C2 C4 101.7(5) no
N C4 S/C2 116.5(6) no
C2' S/C1' S/C2' 97.6(4) no
S/C1' S/C2' C4' 98.7(4) no

loop_
_geom_bond_atom_site_label_1
_geom_bond_atom_site_label_2
_geom_bond_distance
_geom_bond_publ_flag
Cu N 2.012(7) yes
Cu N' 2.023(7) yes
Cu O5 2.435(5) yes
N C2 1.350(10) yes
N' C2' 1.340(10) yes
N C4 1.370(10) yes
C2 C4' 1.450(10) yes
S1 O5 1.497(6) yes
S1 C6 1.780(10) yes
S1 C7 1.800(10) yes
N' C4' 1.370(10) yes
S/C1 C2 1.649(9) no
S/C1 S/C2 1.748(6) no
C4 S/C2 1.520(10) no
S/C1' C2' 1.630(10) no
S/C1' S/C2' 1.762(6) no
C4' S/C2' 1.560(10) no
